data_2005523
loop_
_publ_author_name
'Poto\<c\<n\'ak, I.'
'Dunaj-Jur\<co, M.'
'Miklo\<s, D.'

_publ_section_title
;
 Cyanobis(1,10-phenanthroline-<i>N</i>,<i>N</i>')copper(II)
 Isothiocyanate--Phenanthroline--Water (2/1/5.5)
;
_journal_issue 10
_journal_name_full 'Acta Crystallographica Section C'
_journal_page_first 2406
_journal_page_last 2409
_journal_paper_doi 10.1107/S0108270196006993
_journal_volume 52
_journal_year 1996
_chemical_formula_iupac
;
[Cu (C N)(C12 H8 N2)2 ]2 (N C S)2 , C12 H8 N2 , 5.5 (H2 O)
;
_chemical_formula_moiety ' [Cu(C12 H8 N2)2 (CN)]2,[NCS]2,(C12 H8 N2),5.5(H2 O)'
_chemical_formula_structural ' [Cu(C12 H8 N2)2 (CN)]2,[NCS]2,(C12 H8 N2),5.5(H2 O)'
_chemical_formula_sum 'C64 H51 Cu2 N14 O5.5 S2'
_chemical_formula_weight 1295.39
_chemical_name_systematic
;
Bis(bis(1,10-phenanthroline)cyanocopper(II) isothiocyanate) Phenanthroline
Pentahemihydrate
;
_space_group_IT_number 19
_symmetry_cell_setting orthorhombic
_symmetry_space_group_name_Hall 'P 2ac 2ab'
_symmetry_space_group_name_H-M 'P 21 21 21'
_audit_creation_method SHELXL
_cell_angle_alpha 90.00
_cell_angle_beta 90.00
_cell_angle_gamma 90.00
_cell_formula_units_Z 4
_cell_length_a 10.175(8)
_cell_length_b 14.146(14)
_cell_length_c 39.575(35)
_cell_measurement_reflns_used 22
_cell_measurement_temperature 153(2)
_cell_measurement_theta_max 12.54
_cell_measurement_theta_min 5.25
_cell_volume 5696(9)
_computing_cell_refinement 'XSCANS 2.00a Siemens (1994)'
_computing_data_collection 'XSCANS 2.00a Siemens (1994)'
_computing_data_reduction 'XSCANS 2.00a Siemens (1994)'
_computing_molecular_graphics 'ORTEP (Johnson, 1965)'
_computing_publication_material 'SHELXL-93 (Sheldrick, 1993)'
_computing_structure_refinement 'SHELXL-93 (Sheldrick, 1993)'
_computing_structure_solution 'XFPS (Pavel\<c\'ik, Rizzoli & Andreetti, 1990)'
_diffrn_ambient_temperature 153(4)
_diffrn_measurement_device 'Siemens P4'
_diffrn_measurement_method \w
_diffrn_radiation_monochromator graphite
_diffrn_radiation_source 'fine-focus sealed tube'
_diffrn_radiation_type MoK\a
_diffrn_radiation_wavelength 0.71069
_diffrn_reflns_av_R_equivalents 0.0535
_diffrn_reflns_av_sigmaI/netI 0.0722
_diffrn_reflns_limit_h_max 12
_diffrn_reflns_limit_h_min -1
_diffrn_reflns_limit_k_max 16
_diffrn_reflns_limit_k_min -9
_diffrn_reflns_limit_l_max 46
_diffrn_reflns_limit_l_min -1
_diffrn_reflns_number 6970
_diffrn_reflns_theta_max 25.00
_diffrn_reflns_theta_min 1.53
_diffrn_standards_decay_% 4.5
_diffrn_standards_interval_count 100
_diffrn_standards_number 3
_exptl_absorpt_coefficient_mu 0.888
_exptl_absorpt_correction_type none
_exptl_crystal_colour grey-blue
_exptl_crystal_density_diffrn 1.510
_exptl_crystal_density_meas 1.46(1)
_exptl_crystal_density_method 'flotation in benzene-bromoform-chloroform'
_exptl_crystal_description prism
_exptl_crystal_F_000 2668
_exptl_crystal_size_max 0.55
_exptl_crystal_size_mid 0.40
_exptl_crystal_size_min 0.25
_refine_diff_density_max 0.683
_refine_diff_density_min -1.497
_refine_ls_abs_structure_details 'Flack H D (1983), Acta Cryst. A39, 876-881'
_refine_ls_abs_structure_Flack 0.03(3)
_refine_ls_extinction_method none
_refine_ls_goodness_of_fit_all 0.990
_refine_ls_goodness_of_fit_obs 1.018
_refine_ls_hydrogen_treatment no
_refine_ls_matrix_type full
_refine_ls_number_parameters 793
_refine_ls_number_reflns 6626
_refine_ls_number_restraints 0
_refine_ls_restrained_S_all 1.107
_refine_ls_restrained_S_obs 1.018
_refine_ls_R_factor_all 0.1001
_refine_ls_R_factor_obs 0.0673
_refine_ls_shift/esd_max 0.071
_refine_ls_shift/esd_mean 0.010
_refine_ls_structure_factor_coef Fsqd
_refine_ls_weighting_details 'w = 1/[\s^2^(Fo^2^)+(0.0951P)^2^+17.9673P] where P=(Fo^2^+2Fc^2^)/3'
_refine_ls_weighting_scheme calc
_refine_ls_wR_factor_all 0.2088
_refine_ls_wR_factor_obs 0.1635
_reflns_number_observed 5004
_reflns_number_total 6671
_reflns_observed_criterion >2sigma(I)
_cod_data_source_file ka1199.cif
_cod_data_source_block pt17da1
_cod_depositor_comments
;
 Marking attached hydrogen atoms.

 Antanas Vaitkus,
 2017-08-07

The following automatic conversions were performed:

'_refine_ls_weighting_scheme' value 'calc w =
1/[\s^2^(Fo^2^)+(0.0951P)^2^+17.9673P] where P=(Fo^2^+2Fc^2^)/3' was
changed to 'calc'. New tag '_refine_ls_weighting_details' was
created. The value of the new tag was set to 'w =
1/[\s^2^(Fo^2^)+(0.0951P)^2^+17.9673P] where P=(Fo^2^+2Fc^2^)/3'.

Automatic conversion script
Id: cif_fix_values 3143 2015-03-26 13:38:13Z robertas 
;
_cod_original_cell_volume 5696.(4)
_cod_original_formula_sum 'C64 H51 Cu2 N14 O5.50 S2'
_cod_database_code 2005523

loop_
_symmetry_equiv_pos_as_xyz
'x, y, z'
'-x+1/2, -y, z+1/2'
'x+1/2, -y+1/2, -z'
'-x, y+1/2, -z+1/2'

loop_
_atom_site_aniso_label
_atom_site_aniso_U_11
_atom_site_aniso_U_22
_atom_site_aniso_U_33
_atom_site_aniso_U_12
_atom_site_aniso_U_13
_atom_site_aniso_U_23
Cu1 0.0336(4) 0.0408(5) 0.0351(4) -0.0031(5) -0.0021(4) 0.0071(4)
N11 0.038(3) 0.033(3) 0.036(3) 0.007(3) 0.003(3) -0.002(3)
N12 0.039(3) 0.033(3) 0.031(3) -0.005(3) 0.000(3) 0.001(2)
N13 0.031(3) 0.052(4) 0.041(3) -0.012(4) -0.008(3) 0.011(3)
N14 0.027(3) 0.040(3) 0.042(3) 0.002(3) -0.004(3) 0.005(3)
N1 0.048(4) 0.058(4) 0.048(4) -0.006(4) -0.008(3) -0.002(4)
C1 0.039(4) 0.031(4) 0.029(3) 0.011(4) 0.001(3) 0.004(3)
C111 0.041(4) 0.027(3) 0.030(3) 0.003(4) 0.001(3) -0.003(3)
C112 0.034(4) 0.044(4) 0.042(4) 0.004(4) -0.001(4) 0.009(4)
C113 0.053(5) 0.054(5) 0.030(3) -0.009(5) 0.015(4) 0.001(3)
C114 0.062(5) 0.037(4) 0.035(3) 0.007(5) 0.004(4) 0.005(3)
C115 0.039(4) 0.037(4) 0.030(3) 0.010(4) -0.005(3) -0.002(3)
C116 0.046(5) 0.037(4) 0.028(3) 0.001(4) -0.003(3) 0.004(3)
C121 0.033(4) 0.036(4) 0.035(3) 0.003(4) 0.000(3) -0.004(3)
C122 0.037(4) 0.048(4) 0.027(3) 0.004(4) -0.003(3) -0.004(3)
C123 0.033(4) 0.043(4) 0.037(3) 0.003(4) 0.001(3) -0.005(3)
C124 0.015(3) 0.062(5) 0.036(3) -0.003(4) 0.003(3) -0.007(4)
C125 0.028(4) 0.027(3) 0.034(3) 0.007(3) -0.002(3) -0.007(3)
C126 0.056(5) 0.029(4) 0.034(3) 0.012(4) -0.002(4) 0.000(3)
C131 0.021(4) 0.042(4) 0.046(4) 0.008(4) -0.006(3) 0.007(3)
C132 0.053(5) 0.057(5) 0.043(4) -0.007(5) -0.009(4) 0.011(4)
C133 0.045(5) 0.089(6) 0.045(4) 0.005(5) 0.010(4) 0.036(4)
C134 0.036(5) 0.055(5) 0.073(5) -0.001(5) 0.009(4) 0.033(4)
C135 0.034(4) 0.055(5) 0.066(5) 0.004(5) -0.005(4) 0.022(4)
C136 0.036(5) 0.046(5) 0.098(6) 0.005(5) 0.000(5) 0.018(5)
C141 0.033(4) 0.041(4) 0.056(4) -0.001(4) -0.003(4) 0.011(4)
C142 0.043(4) 0.052(5) 0.042(4) 0.005(5) -0.002(4) 0.002(4)
C143 0.041(5) 0.068(6) 0.052(4) 0.000(5) -0.009(4) -0.009(4)
C144 0.051(5) 0.040(4) 0.067(5) 0.009(5) 0.000(5) -0.004(4)
C145 0.024(4) 0.043(4) 0.074(5) 0.005(4) -0.009(4) -0.009(4)
C146 0.033(4) 0.046(5) 0.085(6) -0.006(5) 0.001(5) 0.001(5)
Cu2 0.0396(5) 0.0338(4) 0.0335(4) 0.0016(5) 0.0023(4) 0.0021(4)
N21 0.045(4) 0.034(3) 0.034(3) -0.001(4) 0.003(3) 0.003(3)
N22 0.043(3) 0.036(3) 0.034(3) 0.007(3) -0.005(3) -0.004(3)
N23 0.040(4) 0.036(3) 0.036(3) -0.009(3) 0.011(3) -0.004(3)
N24 0.033(3) 0.023(3) 0.037(3) 0.007(3) -0.001(3) 0.002(2)
N2 0.055(4) 0.049(4) 0.051(4) 0.003(4) -0.006(4) -0.007(3)
C2 0.048(5) 0.032(4) 0.039(3) -0.002(4) -0.002(4) 0.004(3)
C211 0.033(4) 0.034(4) 0.029(3) 0.006(4) 0.002(3) -0.005(3)
C212 0.035(4) 0.039(4) 0.038(3) 0.001(4) -0.004(3) 0.002(3)
C213 0.043(5) 0.042(4) 0.042(4) 0.002(4) 0.001(4) 0.003(3)
C214 0.050(5) 0.048(5) 0.028(3) -0.005(4) -0.007(4) 0.000(3)
C215 0.038(4) 0.041(4) 0.034(3) -0.002(4) -0.002(3) -0.012(3)
C216 0.030(4) 0.051(5) 0.036(3) -0.013(4) 0.007(3) -0.005(3)
C221 0.034(4) 0.031(4) 0.032(3) 0.007(4) 0.000(3) -0.007(3)
C222 0.038(4) 0.036(4) 0.039(3) 0.010(4) -0.007(3) -0.001(3)
C223 0.045(5) 0.034(4) 0.052(4) -0.004(4) -0.004(4) -0.010(3)
C224 0.029(4) 0.040(4) 0.057(4) 0.001(4) 0.001(4) -0.007(4)
C225 0.027(4) 0.035(4) 0.037(3) -0.014(4) 0.004(3) -0.005(3)
C226 0.039(4) 0.032(4) 0.045(4) -0.012(4) -0.002(4) -0.009(3)
C231 0.030(4) 0.037(4) 0.033(3) -0.001(4) 0.005(3) -0.004(3)
C232 0.057(5) 0.049(4) 0.033(3) 0.003(5) 0.000(4) -0.001(4)
C233 0.066(6) 0.041(4) 0.040(4) -0.002(5) -0.003(4) 0.010(4)
C234 0.046(5) 0.029(4) 0.052(4) -0.004(4) -0.011(4) 0.009(3)
C235 0.031(4) 0.026(3) 0.042(4) -0.003(4) 0.008(3) 0.008(3)
C236 0.039(4) 0.034(4) 0.048(4) -0.006(4) -0.014(4) 0.006(4)
C241 0.038(4) 0.041(4) 0.038(4) -0.004(4) -0.002(3) -0.005(4)
C242 0.042(4) 0.043(4) 0.029(3) 0.004(4) -0.001(3) -0.004(3)
C243 0.043(5) 0.054(5) 0.032(3) 0.002(5) 0.003(3) -0.002(3)
C244 0.054(5) 0.049(5) 0.038(4) 0.008(5) -0.005(4) -0.012(4)
C245 0.017(3) 0.037(4) 0.042(4) -0.004(4) 0.003(3) 0.000(3)
C246 0.035(4) 0.036(4) 0.056(4) 0.001(4) -0.001(4) -0.010(4)
N3 0.059(4) 0.045(4) 0.041(3) -0.007(4) 0.007(3) -0.004(3)
N4 0.060(5) 0.031(4) 0.168(8) 0.016(4) -0.064(5) -0.043(5)
C3 0.051(5) 0.042(4) 0.034(3) 0.002(4) 0.004(4) -0.007(3)
C4 0.088(8) 0.042(5) 0.105(7) 0.029(6) 0.001(7) 0.003(5)
S3 0.0524(12) 0.0467(11) 0.0416(9) 0.0005(11) 0.0011(10) 0.0039(9)
S4 0.079(2) 0.0511(13) 0.0514(11) -0.0029(14) -0.0040(13) 0.0027(11)
N31 0.033(3) 0.046(4) 0.036(3) -0.010(3) -0.002(3) 0.002(3)
N32 0.044(4) 0.049(4) 0.035(3) -0.006(4) 0.001(3) -0.008(3)
C311 0.029(4) 0.040(4) 0.037(3) -0.003(4) 0.008(3) 0.001(3)
C312 0.040(4) 0.038(4) 0.038(3) -0.005(4) 0.002(4) 0.003(3)
C313 0.044(5) 0.051(5) 0.033(3) -0.004(5) 0.001(4) -0.005(3)
C314 0.037(4) 0.044(4) 0.042(4) 0.007(4) 0.011(4) 0.005(4)
C315 0.025(4) 0.040(4) 0.045(4) -0.006(4) -0.002(3) 0.005(4)
C316 0.041(4) 0.042(4) 0.053(4) 0.001(4) -0.007(4) 0.006(4)
C321 0.034(4) 0.037(4) 0.040(4) -0.008(4) -0.003(3) -0.009(3)
C322 0.059(6) 0.065(6) 0.037(4) -0.016(5) 0.002(4) -0.002(4)
C323 0.058(6) 0.069(6) 0.039(4) -0.007(6) 0.007(4) -0.022(4)
C324 0.049(5) 0.048(5) 0.066(5) -0.015(5) 0.003(4) -0.024(5)
C325 0.030(4) 0.049(5) 0.052(4) 0.002(4) 0.006(4) -0.010(4)
C326 0.024(4) 0.033(4) 0.069(5) 0.002(4) 0.000(4) -0.004(4)
O1 0.092(5) 0.054(3) 0.046(3) 0.012(4) 0.016(3) 0.000(3)
O2 0.061(4) 0.062(4) 0.063(3) -0.005(4) -0.006(3) 0.024(3)
O3 0.085(5) 0.118(7) 0.095(5) -0.015(6) -0.001(5) 0.016(5)
O4 0.104(6) 0.117(7) 0.120(6) 0.023(7) 0.050(5) 0.035(6)
O5 0.177(10) 0.126(8) 0.087(5) 0.005(9) -0.008(7) 0.018(5)
O6 0.192(17) 0.078(9) 0.044(6) -0.084(11) -0.008(9) 0.003(6)

loop_
_atom_site_label
_atom_site_occupancy
_atom_site_fract_x
_atom_site_fract_y
_atom_site_fract_z
_atom_site_U_iso_or_equiv
_atom_site_thermal_displace_type
_atom_site_calc_flag
_atom_site_refinement_flags
_atom_site_type_symbol
_atom_site_attached_hydrogens
Cu1 1 0.19054(9) 0.22839(7) 0.14379(2) 0.0365(2) Uani d . Cu 0
N11 1 0.1990(6) 0.1264(4) 0.1789(1) 0.036(2) Uani d . N 0
N12 1 0.3911(6) 0.1987(4) 0.1416(1) 0.034(2) Uani d . N 0
N13 1 0.2065(6) 0.3400(5) 0.1127(1) 0.042(2) Uani d . N 0
N14 1 0.2006(6) 0.3394(4) 0.1800(1) 0.037(2) Uani d . N 0
N1 1 -0.0597(7) 0.1436(5) 0.1110(2) 0.051(2) Uani d . N 0
C1 1 0.0320(8) 0.1766(5) 0.1233(2) 0.033(2) Uani d . C 0
C111 1 0.3220(8) 0.0956(5) 0.1854(2) 0.033(2) Uani d . C 0
C112 1 0.0993(8) 0.0907(5) 0.1968(2) 0.040(2) Uani d . C 0
H112 1 0.0147(8) 0.1129(5) 0.1928(2) 0.048 Uiso calc R H 0
C113 1 0.1189(9) 0.0207(6) 0.2213(2) 0.046(2) Uani d . C 0
H113 1 0.0471(9) -0.0038(6) 0.2330(2) 0.055 Uiso calc R H 0
C114 1 0.2428(9) -0.0122(6) 0.2285(2) 0.045(2) Uani d . C 0
H114 1 0.2559(9) -0.0579(6) 0.2450(2) 0.053 Uiso calc R H 0
C115 1 0.3499(8) 0.0250(5) 0.2101(2) 0.035(2) Uani d . C 0
C116 1 0.4812(8) -0.0019(5) 0.2152(2) 0.037(2) Uani d . C 0
H116 1 0.5000(8) -0.0470(5) 0.2316(2) 0.045 Uiso calc R H 0
C121 1 0.4243(7) 0.1329(5) 0.1650(2) 0.035(2) Uani d . C 0
C122 1 0.4859(7) 0.2337(6) 0.1226(2) 0.037(2) Uani d . C 0
H122 1 0.4647(7) 0.2774(6) 0.1059(2) 0.045 Uiso calc R H 0
C123 1 0.6161(8) 0.2072(5) 0.1267(2) 0.038(2) Uani d . C 0
H123 1 0.6797(8) 0.2339(5) 0.1128(2) 0.045 Uiso calc R H 0
C124 1 0.6537(7) 0.1434(6) 0.1505(2) 0.038(2) Uani d . C 0
H124 1 0.7416(7) 0.1266(6) 0.1530(2) 0.045 Uiso calc R H 0
C125 1 0.5561(7) 0.1034(5) 0.1713(2) 0.030(2) Uani d . C 0
C126 1 0.5815(9) 0.0355(5) 0.1971(2) 0.040(2) Uani d . C 0
H126 1 0.6675(9) 0.0168(5) 0.2016(2) 0.048 Uiso calc R H 0
C131 1 0.2221(7) 0.4246(5) 0.1275(2) 0.036(2) Uani d . C 0
C132 1 0.2081(9) 0.3368(7) 0.0792(2) 0.051(2) Uani d . C 0
H132 1 0.1978(9) 0.2791(7) 0.0683(2) 0.061 Uiso calc R H 0
C133 1 0.2256(9) 0.4208(7) 0.0598(2) 0.059(3) Uani d . C 0
H133 1 0.2259(9) 0.4173(7) 0.0363(2) 0.071 Uiso calc R H 0
C134 1 0.2417(9) 0.5059(7) 0.0751(2) 0.055(2) Uani d . C 0
H134 1 0.2541(9) 0.5605(7) 0.0624(2) 0.066 Uiso calc R H 0
C135 1 0.2392(9) 0.5096(6) 0.1109(2) 0.052(2) Uani d . C 0
C136 1 0.2501(9) 0.5950(6) 0.1296(3) 0.060(3) Uani d . C 0
H136 1 0.2569(9) 0.6520(6) 0.1181(3) 0.072 Uiso calc R H 0
C141 1 0.2186(8) 0.4242(6) 0.1647(2) 0.044(2) Uani d . C 0
C142 1 0.1967(8) 0.3410(6) 0.2136(2) 0.046(2) Uani d . C 0
H142 1 0.1847(8) 0.2839(6) 0.2249(2) 0.055 Uiso calc R H 0
C143 1 0.2091(9) 0.4205(7) 0.2325(2) 0.053(2) Uani d . C 0
H143 1 0.2055(9) 0.4162(7) 0.2560(2) 0.064 Uiso calc R H 0
C144 1 0.2266(9) 0.5058(6) 0.2178(2) 0.053(2) Uani d . C 0
H144 1 0.2341(9) 0.5603(6) 0.2308(2) 0.063 Uiso calc R H 0
C145 1 0.2334(8) 0.5106(6) 0.1823(2) 0.047(2) Uani d . C 0
C146 1 0.2507(9) 0.5956(7) 0.1640(2) 0.055(2) Uani d . C 0
H146 1 0.2627(9) 0.6522(7) 0.1755(2) 0.066 Uiso calc R H 0
Cu2 1 0.13084(10) 0.65234(6) 0.86715(2) 0.0356(2) Uani d . Cu 0
N21 1 0.1265(7) 0.5479(4) 0.9013(1) 0.038(2) Uani d . N 0
N22 1 -0.0714(6) 0.6184(4) 0.8646(1) 0.037(2) Uani d . N 0
N23 1 0.1065(6) 0.7660(4) 0.8373(1) 0.037(2) Uani d . N 0
N24 1 0.1171(6) 0.7585(4) 0.9049(1) 0.031(1) Uani d . N 0
N2 1 0.3799(8) 0.5962(5) 0.8258(2) 0.052(2) Uani d . N 0
C2 1 0.2889(9) 0.6139(5) 0.8431(2) 0.040(2) Uani d . C 0
C211 1 0.0036(7) 0.5166(5) 0.9087(2) 0.032(2) Uani d . C 0
C212 1 0.2257(8) 0.5149(5) 0.9187(2) 0.037(2) Uani d . C 0
H212 1 0.3096(8) 0.5367(5) 0.9136(2) 0.045 Uiso calc R H 0
C213 1 0.2111(8) 0.4480(6) 0.9447(2) 0.043(2) Uani d . C 0
H213 1 0.2843(8) 0.4254(6) 0.9563(2) 0.051 Uiso calc R H 0
C214 1 0.0886(8) 0.4170(6) 0.9528(2) 0.042(2) Uani d . C 0
H214 1 0.0766(8) 0.3737(6) 0.9702(2) 0.051 Uiso calc R H 0
C215 1 -0.0194(8) 0.4511(6) 0.9344(2) 0.038(2) Uani d . C 0
C216 1 -0.1537(7) 0.4205(6) 0.9401(2) 0.039(2) Uani d . C 0
H216 1 -0.1702(7) 0.3756(6) 0.9567(2) 0.047 Uiso calc R H 0
C221 1 -0.1031(7) 0.5543(5) 0.8891(2) 0.032(2) Uani d . C 0
C222 1 -0.1695(7) 0.6511(5) 0.8461(2) 0.037(2) Uani d . C 0
H222 1 -0.1499(7) 0.6941(5) 0.8291(2) 0.045 Uiso calc R H 0
C223 1 -0.2987(9) 0.6257(5) 0.8505(2) 0.044(2) Uani d . C 0
H223 1 -0.3636(9) 0.6517(5) 0.8368(2) 0.052 Uiso calc R H 0
C224 1 -0.3318(8) 0.5611(5) 0.8754(2) 0.042(2) Uani d . C 0
H224 1 -0.4184(8) 0.5425(5) 0.8789(2) 0.050 Uiso calc R H 0
C225 1 -0.2291(7) 0.5250(5) 0.8952(2) 0.033(2) Uani d . C 0
C226 1 -0.2545(8) 0.4546(5) 0.9222(2) 0.039(2) Uani d . C 0
H226 1 -0.3397(8) 0.4342(5) 0.9266(2) 0.047 Uiso calc R H 0
C231 1 0.0937(7) 0.8503(5) 0.8547(2) 0.033(2) Uani d . C 0
C232 1 0.1021(9) 0.7674(6) 0.8037(2) 0.046(2) Uani d . C 0
H232 1 0.1114(9) 0.7108(6) 0.7920(2) 0.056 Uiso calc R H 0
C233 1 0.0839(9) 0.8505(6) 0.7854(2) 0.049(2) Uani d . C 0
H233 1 0.0831(9) 0.8498(6) 0.7619(2) 0.059 Uiso calc R H 0
C234 1 0.0673(9) 0.9329(5) 0.8027(2) 0.042(2) Uani d . C 0
H234 1 0.0509(9) 0.9883(5) 0.7908(2) 0.051 Uiso calc R H 0
C235 1 0.0742(8) 0.9360(5) 0.8381(2) 0.033(2) Uani d . C 0
C236 1 0.0649(8) 1.0197(5) 0.8576(2) 0.040(2) Uani d . C 0
H236 1 0.0558(8) 1.0778(5) 0.8468(2) 0.049 Uiso calc R H 0
C241 1 0.0971(8) 0.8452(6) 0.8910(2) 0.039(2) Uani d . C 0
C242 1 0.1188(8) 0.7535(5) 0.9384(2) 0.038(2) Uani d . C 0
H242 1 0.1292(8) 0.6946(5) 0.9486(2) 0.045 Uiso calc R H 0
C243 1 0.1057(8) 0.8327(6) 0.9590(2) 0.043(2) Uani d . C 0
H243 1 0.1092(8) 0.8266(6) 0.9824(2) 0.052 Uiso calc R H 0
C244 1 0.0881(9) 0.9178(6) 0.9448(2) 0.047(2) Uani d . C 0
H244 1 0.0791(9) 0.9710(6) 0.9585(2) 0.056 Uiso calc R H 0
C245 1 0.0830(7) 0.9271(5) 0.9092(2) 0.032(2) Uani d . C 0
C246 1 0.0690(8) 1.0155(6) 0.8921(2) 0.042(2) Uani d . C 0
H246 1 0.0626(8) 1.0710(6) 0.9046(2) 0.051 Uiso calc R H 0
N3 1 0.1949(7) 0.3453(5) 0.5009(2) 0.048(2) Uani d . N 0
N4 1 0.2244(8) 0.7373(5) 0.2543(3) 0.087(3) Uani d . N 0
C3 1 0.2168(8) 0.2888(6) 0.5223(2) 0.042(2) Uani d . C 0
C4 1 0.3318(12) 0.7658(7) 0.2630(3) 0.078(3) Uani d . C 0
S3 1 0.2452(2) 0.2114(2) 0.55218(5) 0.0469(5) Uani d . S 0
S4 1 0.4638(3) 0.8059(2) 0.27986(6) 0.0604(7) Uani d . S 0
N31 1 0.1183(6) -0.0992(5) 0.3743(1) 0.039(2) Uani d . N 0
N32 1 0.1040(7) -0.0355(5) 0.4401(1) 0.043(2) Uani d . N 0
C311 1 0.0998(8) -0.0048(5) 0.3800(2) 0.035(2) Uani d . C 0
C312 1 0.1257(8) -0.1285(5) 0.3424(2) 0.039(2) Uani d . C 0
H312 1 0.1375(8) -0.1926(5) 0.3381(2) 0.046 Uiso calc R H 0
C313 1 0.1162(9) -0.0662(6) 0.3149(2) 0.043(2) Uani d . C 0
H313 1 0.1224(9) -0.0896(6) 0.2930(2) 0.051 Uiso calc R H 0
C314 1 0.0982(8) 0.0269(6) 0.3198(2) 0.041(2) Uani d . C 0
H314 1 0.0924(8) 0.0685(6) 0.3016(2) 0.049 Uiso calc R H 0
C315 1 0.0883(7) 0.0596(5) 0.3537(2) 0.037(2) Uani d . C 0
C316 1 0.0700(8) 0.1592(6) 0.3601(2) 0.045(2) Uani d . C 0
H316 1 0.0645(8) 0.2016(6) 0.3422(2) 0.054 Uiso calc R H 0
C321 1 0.0917(8) 0.0284(5) 0.4148(2) 0.037(2) Uani d . C 0
C322 1 0.0921(9) -0.0034(7) 0.4712(2) 0.054(3) Uani d . C 0
H322 1 0.1008(9) -0.0467(7) 0.4887(2) 0.064 Uiso calc R H 0
C323 1 0.0678(9) 0.0888(7) 0.4796(2) 0.055(3) Uani d . C 0
H323 1 0.0613(9) 0.1068(7) 0.5021(2) 0.067 Uiso calc R H 0
C324 1 0.0532(9) 0.1541(7) 0.4543(2) 0.054(2) Uani d . C 0
H324 1 0.0333(9) 0.2168(7) 0.4592(2) 0.065 Uiso calc R H 0
C325 1 0.0691(8) 0.1241(6) 0.4209(2) 0.044(2) Uani d . C 0
C326 1 0.0607(7) 0.1910(6) 0.3929(2) 0.042(2) Uani d . C 0
H326 1 0.0491(7) 0.2551(6) 0.3972(2) 0.051 Uiso calc R H 0
O1 1 0.3566(7) 0.2280(4) -0.0571(1) 0.064(2) Uani d . O 2
O2 1 0.0012(6) 0.4522(5) 0.4663(2) 0.062(2) Uani d . O 2
O3 1 0.0275(8) 0.2465(7) 0.2756(2) 0.099(3) Uani d . O 2
O4 1 0.0405(9) 0.1498(7) 0.0178(2) 0.114(3) Uani d . O 2
O5 1 0.5704(12) 0.3134(7) 0.0501(2) 0.130(4) Uani d . O 2
O6 0.50 0.7422(19) 0.2493(10) -0.0030(3) 0.105(6) Uani d P O 2

loop_
_atom_type_symbol
_atom_type_description
_atom_type_scat_dispersion_real
_atom_type_scat_dispersion_imag
_atom_type_scat_source
N N 0.0061 0.0033 'International Tables Vol C Tables 4.2.6.8 and 6.1.1.4'
C C 0.0033 0.0016 'International Tables Vol C Tables 4.2.6.8 and 6.1.1.4'
H H 0.0000 0.0000 'International Tables Vol C Tables 4.2.6.8 and 6.1.1.4'
O O 0.0106 0.0060 'International Tables Vol C Tables 4.2.6.8 and 6.1.1.4'
S S 0.1246 0.1234 'International Tables Vol C Tables 4.2.6.8 and 6.1.1.4'
Cu Cu 0.3201 1.2651 'International Tables Vol C Tables 4.2.6.8 and 6.1.1.4'

loop_
_geom_angle_atom_site_label_1
_geom_angle_atom_site_label_2
_geom_angle_atom_site_label_3
_geom_angle
_geom_angle_publ_flag
C1 Cu1 N11 93.0(3) yes
C1 Cu1 N13 96.2(3) yes
N11 Cu1 N13 170.8(3) yes
C1 Cu1 N12 135.8(3) yes
N11 Cu1 N12 80.9(2) yes
N13 Cu1 N12 93.1(2) yes
C1 Cu1 N14 126.7(3) yes
N11 Cu1 N14 93.6(2) yes
N13 Cu1 N14 80.2(2) yes
N12 Cu1 N14 97.4(2) yes
N1 C1 Cu1 178.0(7) yes
N3 C3 S3 179.1(7) yes
C2 Cu2 N21 98.1(3) yes
C2 Cu2 N23 92.2(3) yes
N21 Cu2 N23 169.7(3) yes
C2 Cu2 N24 126.6(3) yes
N21 Cu2 N24 92.6(2) yes
N23 Cu2 N24 80.8(2) yes
C2 Cu2 N22 135.8(3) yes
N21 Cu2 N22 81.0(3) yes
N23 Cu2 N22 91.9(3) yes
N24 Cu2 N22 97.5(2) yes
N2 C2 Cu2 173.0(7) yes
N4 C4 S4 171.4(11) yes
C112 N11 C111 118.8(6) ?
C112 N11 Cu1 127.3(5) ?
C111 N11 Cu1 113.8(5) ?
C122 N12 C121 117.7(6) ?
C122 N12 Cu1 131.5(5) ?
C121 N12 Cu1 110.8(5) ?
C132 N13 C131 117.8(7) ?
C132 N13 Cu1 125.9(6) ?
C131 N13 Cu1 116.2(4) ?
C142 N14 C141 115.9(7) ?
C142 N14 Cu1 133.1(6) ?
C141 N14 Cu1 110.9(5) ?
N11 C111 C121 116.9(6) ?
N11 C111 C115 122.8(7) ?
C121 C111 C115 120.3(7) ?
N11 C112 C113 121.8(7) ?
C114 C113 C112 120.8(7) ?
C113 C114 C115 118.6(7) ?
C116 C115 C111 118.6(7) ?
C116 C115 C114 124.1(7) ?
C111 C115 C114 117.3(7) ?
C126 C116 C115 122.4(7) ?
N12 C121 C111 117.4(7) ?
N12 C121 C125 123.6(6) ?
C111 C121 C125 118.9(6) ?
N12 C122 C123 121.9(7) ?
C124 C123 C122 122.1(7) ?
C123 C124 C125 118.2(7) ?
C124 C125 C121 116.4(6) ?
C124 C125 C126 124.1(7) ?
C121 C125 C126 119.4(7) ?
C116 C126 C125 120.4(8) ?
N13 C131 C135 125.6(7) ?
N13 C131 C141 115.6(6) ?
C135 C131 C141 118.8(7) ?
N13 C132 C133 120.8(8) ?
C134 C133 C132 120.8(7) ?
C133 C134 C135 118.5(8) ?
C131 C135 C134 116.5(8) ?
C131 C135 C136 120.1(8) ?
C134 C135 C136 123.4(8) ?
C146 C136 C135 121.8(9) ?
N14 C141 C145 123.8(7) ?
N14 C141 C131 117.0(7) ?
C145 C141 C131 119.2(7) ?
N14 C142 C143 124.2(8) ?
C144 C143 C142 120.9(8) ?
C143 C144 C145 118.6(8) ?
C144 C145 C141 116.5(8) ?
C144 C145 C146 123.9(8) ?
C141 C145 C146 119.5(8) ?
C136 C146 C145 120.5(9) ?
C212 N21 C211 118.7(6) ?
C212 N21 Cu2 127.0(6) ?
C211 N21 Cu2 114.0(5) ?
C222 N22 C221 116.5(7) ?
C222 N22 Cu2 133.0(5) ?
C221 N22 Cu2 110.3(5) ?
C232 N23 C231 118.8(7) ?
C232 N23 Cu2 127.1(6) ?
C231 N23 Cu2 114.1(4) ?
C242 N24 C241 117.0(6) ?
C242 N24 Cu2 131.6(5) ?
C241 N24 Cu2 111.3(4) ?
N21 C211 C215 121.9(7) ?
N21 C211 C221 117.3(6) ?
C215 C211 C221 120.8(7) ?
N21 C212 C213 123.0(7) ?
C214 C213 C212 119.0(7) ?
C213 C214 C215 119.1(7) ?
C214 C215 C211 118.3(7) ?
C214 C215 C216 123.8(7) ?
C211 C215 C216 117.9(7) ?
C226 C216 C215 122.3(7) ?
N22 C221 C225 123.2(7) ?
N22 C221 C211 116.8(7) ?
C225 C221 C211 120.0(6) ?
N22 C222 C223 124.1(7) ?
C222 C223 C224 119.7(8) ?
C223 C224 C225 117.1(7) ?
C221 C225 C224 119.3(6) ?
C221 C225 C226 119.6(7) ?
C224 C225 C226 121.1(7) ?
C216 C226 C225 119.3(7) ?
N23 C231 C235 121.9(6) ?
N23 C231 C241 116.9(7) ?
C235 C231 C241 121.2(7) ?
N23 C232 C233 122.4(8) ?
C234 C233 C232 118.5(7) ?
C233 C234 C235 121.5(7) ?
C231 C235 C234 116.8(7) ?
C231 C235 C236 118.7(6) ?
C234 C235 C236 124.5(7) ?
C246 C236 C235 120.3(7) ?
N24 C241 C245 124.5(6) ?
N24 C241 C231 116.9(7) ?
C245 C241 C231 118.6(7) ?
N24 C242 C243 122.7(7) ?
C244 C243 C242 119.4(6) ?
C243 C244 C245 120.4(7) ?
C241 C245 C244 116.1(7) ?
C241 C245 C246 120.0(6) ?
C244 C245 C246 123.9(7) ?
C236 C246 C245 121.0(7) ?
C312 N31 C311 117.8(6) ?
C322 N32 C321 116.9(7) ?
N31 C311 C315 122.0(6) ?
N31 C311 C321 118.5(6) ?
C315 C311 C321 119.5(7) ?
N31 C312 C313 122.4(7) ?
C314 C313 C312 121.0(7) ?
C313 C314 C315 117.5(7) ?
C311 C315 C314 119.2(7) ?
C311 C315 C316 121.3(7) ?
C314 C315 C316 119.4(7) ?
C326 C316 C315 119.6(7) ?
N32 C321 C325 122.2(7) ?
N32 C321 C311 118.7(7) ?
C325 C321 C311 119.1(7) ?
N32 C322 C323 125.0(8) ?
C324 C323 C322 118.9(7) ?
C323 C324 C325 118.2(8) ?
C321 C325 C324 118.7(8) ?
C321 C325 C326 120.4(7) ?
C324 C325 C326 120.9(8) ?
C316 C326 C325 120.0(7) ?

loop_
_geom_bond_atom_site_label_1
_geom_bond_atom_site_label_2
_geom_bond_distance
_geom_bond_publ_flag
Cu1 C1 1.948(8) yes
Cu1 N11 2.005(6) yes
Cu1 N13 2.010(6) yes
Cu1 N12 2.085(6) yes
Cu1 N14 2.129(6) yes
N1 C1 1.152(10) yes
C3 S3 1.638(8) yes
N3 C3 1.186(9) yes
Cu2 C2 1.947(8) yes
Cu2 N21 2.002(6) yes
Cu2 N23 2.010(6) yes
Cu2 N24 2.122(6) yes
Cu2 N22 2.116(7) yes
N2 C2 1.178(10) yes
C4 S4 1.604(12) yes
N4 C4 1.214(14) yes
N11 C112 1.335(10) ?
N11 C111 1.350(10) ?
N12 C122 1.322(9) ?
N12 C121 1.355(9) ?
N13 C132 1.323(9) ?
N13 C131 1.343(10) ?
N14 C142 1.332(9) ?
N14 C141 1.357(10) ?
C111 C121 1.419(10) ?
C111 C115 1.427(9) ?
C112 C113 1.403(10) ?
C113 C114 1.373(12) ?
C114 C115 1.410(11) ?
C115 C116 1.404(11) ?
C116 C126 1.355(11) ?
C121 C125 1.426(10) ?
C122 C123 1.387(10) ?
C123 C124 1.359(10) ?
C124 C125 1.407(10) ?
C125 C126 1.428(9) ?
C131 C135 1.381(11) ?
C131 C141 1.470(10) ?
C132 C133 1.427(12) ?
C133 C134 1.358(13) ?
C134 C135 1.417(12) ?
C135 C136 1.421(13) ?
C136 C146 1.358(13) ?
C141 C145 1.415(11) ?
C142 C143 1.356(12) ?
C143 C144 1.353(12) ?
C144 C145 1.407(12) ?
C145 C146 1.416(12) ?
N21 C212 1.308(10) ?
N21 C211 1.358(10) ?
N22 C222 1.321(9) ?
N22 C221 1.365(9) ?
N23 C232 1.332(8) ?
N23 C231 1.384(9) ?
N24 C242 1.330(8) ?
N24 C241 1.359(10) ?
C211 C215 1.398(10) ?
C211 C221 1.437(10) ?
C212 C213 1.407(10) ?
C213 C214 1.359(12) ?
C214 C215 1.403(11) ?
C215 C216 1.450(11) ?
C216 C226 1.337(11) ?
C221 C225 1.368(10) ?
C222 C223 1.373(11) ?
C223 C224 1.386(11) ?
C224 C225 1.401(10) ?
C225 C226 1.483(10) ?
C231 C235 1.394(10) ?
C231 C241 1.438(9) ?
C232 C233 1.392(11) ?
C233 C234 1.362(11) ?
C234 C235 1.401(10) ?
C235 C236 1.416(10) ?
C236 C246 1.367(10) ?
C241 C245 1.372(10) ?
C242 C243 1.392(10) ?
C243 C244 1.340(11) ?
C244 C245 1.418(10) ?
C245 C246 1.429(11) ?
N31 C312 1.334(9) ?
N31 C311 1.367(10) ?
N32 C322 1.315(10) ?
N32 C321 1.356(10) ?
C311 C315 1.386(10) ?
C311 C321 1.456(10) ?
C312 C313 1.403(10) ?
C313 C314 1.344(11) ?
C314 C315 1.424(10) ?
C315 C316 1.444(11) ?
C316 C326 1.374(11) ?
C321 C325 1.395(11) ?
C322 C323 1.369(13) ?
C323 C324 1.371(13) ?
C324 C325 1.396(11) ?
C325 C326 1.462(11) ?

loop_
_geom_contact_atom_site_label_1
_geom_contact_atom_site_label_2
_geom_contact_distance
_geom_contact_site_symmetry_2
_geom_contact_publ_flag
O1 N1 2.928(9) 3_555 yes
O1 O4 2.984(11) 3_555 yes
O1 O5 2.983(14) 3_455 yes
O1 N32 2.755(9) 2_554 yes
O1 O6 2.667(15) 3_455 yes
O2 N3 2.836(10) . yes
O2 O4 2.895(12) 4_555 yes
O3 N4 2.827(12) 4_545 yes
O4 O5 2.755(12) 3_455 yes
O4 O6 2.57(2) 3_455 yes
O5 O6 2.879(18) . yes
